data_7125031
loop_
_publ_author_name
'Cao, Ke'
'Xu, Tao-Tao'
'Wu, Ji'
'Jiang, Linhai'
'Yang, Junxiao'

_publ_section_title
;
 Palladium catalyzed/silver tuned selective mono-/tetra-acetoxylation of
 o-carboranes via B-H activation.
;
_journal_issue 76
_journal_name_full 'Chemical communications (Cambridge, England)'
_journal_page_first 11446
_journal_page_last 11449
_journal_paper_doi 10.1039/c6cc06200h
_journal_volume 52
_journal_year 2016
_chemical_formula_moiety 'C6 H18 B10 O2'
_chemical_formula_sum 'C6 H18 B10 O2'
_chemical_formula_weight 230.30
_space_group_crystal_system monoclinic
_space_group_IT_number 14
_space_group_name_Hall '-P 2yn'
_space_group_name_H-M_alt 'P 1 21/n 1'
_atom_sites_solution_hydrogens geom
_atom_sites_solution_primary direct
_atom_sites_solution_secondary difmap
_audit_creation_date 2015-01-28
_audit_creation_method
;
Olex2 1.2
(compiled 2015.01.26 svn.r3150 for OlexSys, GUI svn.r4998)
;
_audit_update_record
;
2016-06-24 deposited with the CCDC.
2016-08-25 downloaded from the CCDC.
;
_cell_angle_alpha 90.00
_cell_angle_beta 94.885(6)
_cell_angle_gamma 90.00
_cell_formula_units_Z 4
_cell_length_a 7.7915(4)
_cell_length_b 21.7000(13)
_cell_length_c 8.0127(4)
_cell_measurement_reflns_used 1087
_cell_measurement_temperature 150.00(10)
_cell_measurement_theta_max 26.7790
_cell_measurement_theta_min 3.9560
_cell_volume 1349.83(13)
_computing_cell_refinement
;
CrysAlisPro, Agilent Technologies,
Version 1.171.36.28 (release 01-02-2013 CrysAlis171 .NET)
(compiled Feb  1 2013,16:14:44)
;
_computing_data_collection
;
CrysAlisPro, Agilent Technologies,
Version 1.171.36.28 (release 01-02-2013 CrysAlis171 .NET)
(compiled Feb  1 2013,16:14:44)
;
_computing_data_reduction
;
CrysAlisPro, Agilent Technologies,
Version 1.171.36.28 (release 01-02-2013 CrysAlis171 .NET)
(compiled Feb  1 2013,16:14:44)
;
_computing_molecular_graphics 'Olex2 (Dolomanov et al., 2009)'
_computing_publication_material 'Olex2 (Dolomanov et al., 2009)'
_computing_structure_refinement 'ShelXL (Sheldrick, 2008)'
_computing_structure_solution 'ShelXS (Sheldrick, 2008)'
_diffrn_ambient_temperature 150.00(10)
_diffrn_detector_area_resol_mean 16.0733
_diffrn_measured_fraction_theta_full 0.998
_diffrn_measured_fraction_theta_max 0.998
_diffrn_measurement_details
;
#__ type_ start__ end____ width___ exp.time_
  1 omega  -30.00   51.00   1.5000    6.0000
omega____ theta____ kappa____ phi______ frames
    -      -16.3571   57.0000  -30.0000 54

#__ type_ start__ end____ width___ exp.time_
  2 omega    2.00   41.00   1.5000    6.0000
omega____ theta____ kappa____ phi______ frames
    -       19.7946  -57.0000    0.0000 26

#__ type_ start__ end____ width___ exp.time_
  3 omega   -9.00   90.00   1.5000    6.0000
omega____ theta____ kappa____ phi______ frames
    -       19.7946   77.0000 -120.0000 66
;
_diffrn_measurement_device_type 'SuperNova, Dual, Cu at zero, Eos'
_diffrn_measurement_method '\w scans'
_diffrn_orient_matrix_UB_11 0.0696892000
_diffrn_orient_matrix_UB_12 -0.0185932000
_diffrn_orient_matrix_UB_13 0.0329348000
_diffrn_orient_matrix_UB_21 0.0518412000
_diffrn_orient_matrix_UB_22 0.0267131000
_diffrn_orient_matrix_UB_23 0.0133722000
_diffrn_orient_matrix_UB_31 -0.0282559000
_diffrn_orient_matrix_UB_32 0.0031293000
_diffrn_orient_matrix_UB_33 0.0814217000
_diffrn_radiation_monochromator mirror
_diffrn_radiation_type MoK\a
_diffrn_radiation_wavelength 0.71073
_diffrn_reflns_av_R_equivalents 0.0406
_diffrn_reflns_av_unetI/netI 0.0706
_diffrn_reflns_limit_h_max 9
_diffrn_reflns_limit_h_min -5
_diffrn_reflns_limit_k_max 23
_diffrn_reflns_limit_k_min -26
_diffrn_reflns_limit_l_max 9
_diffrn_reflns_limit_l_min -9
_diffrn_reflns_number 5287
_diffrn_reflns_theta_full 26.00
_diffrn_reflns_theta_max 26.02
_diffrn_reflns_theta_min 3.50
_diffrn_source 'SuperNova (Mo) X-ray Source'
_exptl_absorpt_coefficient_mu 0.063
_exptl_absorpt_correction_T_max 1.00000
_exptl_absorpt_correction_T_min 0.60702
_exptl_absorpt_correction_type multi-scan
_exptl_absorpt_process_details
;
CrysAlisPro, Agilent Technologies,
Version 1.171.36.28 (release 01-02-2013 CrysAlis171 .NET)
(compiled Feb  1 2013,16:14:44)
Empirical absorption correction using spherical harmonics,
 implemented in SCALE3 ABSPACK scaling algorithm.
;
_exptl_crystal_colour 'clear light colourless'
_exptl_crystal_colour_lustre clear
_exptl_crystal_colour_modifier light
_exptl_crystal_colour_primary colourless
_exptl_crystal_density_diffrn 1.133
_exptl_crystal_density_method 'not measured'
_exptl_crystal_description block
_exptl_crystal_F_000 480
_exptl_crystal_size_max 0.31
_exptl_crystal_size_mid 0.27
_exptl_crystal_size_min 0.24
_refine_diff_density_max 0.397
_refine_diff_density_min -0.263
_refine_diff_density_rms 0.055
_refine_ls_extinction_method none
_refine_ls_goodness_of_fit_ref 1.041
_refine_ls_hydrogen_treatment constr
_refine_ls_matrix_type full
_refine_ls_number_parameters 183
_refine_ls_number_reflns 2654
_refine_ls_number_restraints 25
_refine_ls_restrained_S_all 1.067
_refine_ls_R_factor_all 0.1019
_refine_ls_R_factor_gt 0.0695
_refine_ls_shift/su_max 0.000
_refine_ls_shift/su_mean 0.000
_refine_ls_structure_factor_coef Fsqd
_refine_ls_weighting_details 'calc w=1/[\s^2^(Fo^2^)+(0.0771P)^2^+1.1514P] where P=(Fo^2^+2Fc^2^)/3'
_refine_ls_weighting_scheme calc
_refine_ls_wR_factor_gt 0.1743
_refine_ls_wR_factor_ref 0.2008
_reflns_number_gt 1813
_reflns_number_total 2654
_reflns_threshold_expression >2sigma(I)
_cod_data_source_file c6cc06200h2.cif
_cod_data_source_block ck_256_2
_cod_database_code 7125031
_reflns_odcompleteness_completeness 99.65
_reflns_odcompleteness_iscentric 1
_reflns_odcompleteness_theta 26.32
_olex2_refinement_description
;
1. Fixed Uiso
 At 1.2 times of:
  All B(H) groups
 At 1.5 times of:
  All C(H,H,H) groups, All C(H,H,H,H,H,H) groups
2. Restrained distances
 O2'-C5
 1.2 with sigma of 0.02
3. Uiso/Uaniso restraints and constraints
Uanis(O2) \\sim Ueq, Uanis(O2') \\sim Ueq: with sigma of 0.01 and sigma for
terminal atoms of 0.02
Uanis(C5) \\sim Ueq, Uanis(C5') \\sim Ueq: with sigma of 0.01 and sigma for
terminal atoms of 0.02
4. Others
 Fixed Sof: H6AA(0.78) H6AB(0.78) H6AC(0.78) H6BD(0.22) H6BE(0.22) H6BF(0.22)
 O2(0.78) C5(0.78) O2'(0.22) C5'(0.22)
5.a Me refined with riding coordinates:
 C6(H6AA,H6AB,H6AC), C6(H6BD,H6BE,H6BF)
5.b Idealised Me refined as rotating group:
 C3(H3A,H3B,H3C), C4(H4A,H4B,H4C)
5.c Boron cage BH refined with riding coordinates:
 B3(H3), B4(H4), B5(H5), B6(H6), B8(H8), B9(H9), B10(H10), B11(H11), B12(H12)
;
_olex2_date_sample_data_collection 2015-01-27
_olex2_submission_special_instructions 'No special instructions were received'

loop_
_space_group_symop_id
_space_group_symop_operation_xyz
1 'x, y, z'
2 '-x+1/2, y+1/2, -z+1/2'
3 '-x, -y, -z'
4 'x-1/2, -y-1/2, z-1/2'

loop_
_atom_site_label
_atom_site_type_symbol
_atom_site_fract_x
_atom_site_fract_y
_atom_site_fract_z
_atom_site_U_iso_or_equiv
_atom_site_adp_type
_atom_site_occupancy
_atom_site_calc_flag
_atom_site_disorder_assembly
_atom_site_disorder_group
_atom_site_refinement_flags_posn
_atom_site_refinement_flags_adp
O1 O 0.3374(3) 0.03499(9) 0.1733(2) 0.0339(5) Uani 1 d . . . .
C1 C -0.1082(3) 0.12675(12) 0.2615(3) 0.0273(6) Uani 1 d B . . .
C2 C 0.0412(3) 0.16553(12) 0.3791(3) 0.0276(6) Uani 1 d B . . .
C3 C -0.0017(4) 0.18523(15) 0.5518(4) 0.0429(8) Uani 1 d . . . .
H3A H -0.0829 0.2186 0.5420 0.064 Uiso 1 calc . . GR .
H3B H 0.1014 0.1985 0.6158 0.064 Uiso 1 calc . . GR .
H3C H -0.0508 0.1511 0.6073 0.064 Uiso 1 calc . . GR .
C4 C -0.2793(4) 0.11465(15) 0.3301(4) 0.0388(8) Uani 1 d . . . .
H4A H -0.2635 0.0865 0.4226 0.058 Uiso 1 calc . . GR .
H4B H -0.3574 0.0970 0.2440 0.058 Uiso 1 calc . . GR .
H4C H -0.3258 0.1527 0.3675 0.058 Uiso 1 calc . . GR .
C6 C 0.4934(4) -0.05686(15) 0.2180(4) 0.0458(9) Uani 1 d . . . .
H6AA H 0.5055 -0.0613 0.1003 0.069 Uiso 0.78 calc A 1 R .
H6AB H 0.4867 -0.0969 0.2681 0.069 Uiso 0.78 calc A 1 R .
H6AC H 0.5913 -0.0351 0.2697 0.069 Uiso 0.78 calc A 1 R .
H6BD H 0.4263 -0.0778 0.1293 0.069 Uiso 0.22 calc A 2 R .
H6BE H 0.5229 -0.0852 0.3079 0.069 Uiso 0.22 calc A 2 R .
H6BF H 0.5968 -0.0411 0.1765 0.069 Uiso 0.22 calc A 2 R .
B3 B 0.0691(4) 0.08729(14) 0.3510(4) 0.0259(7) Uani 1 d . . . .
H3 H 0.0651 0.0524 0.4501 0.031 Uiso 1 calc B . R .
B4 B -0.0163(4) 0.07325(15) 0.1424(4) 0.0283(7) Uani 1 d B . . .
H4 H -0.0755 0.0287 0.1061 0.034 Uiso 1 calc . . R .
B5 B -0.0976(4) 0.14358(15) 0.0547(4) 0.0307(7) Uani 1 d . . . .
H5 H -0.2096 0.1444 -0.0388 0.037 Uiso 1 calc B . R .
B6 B -0.0641(4) 0.20183(15) 0.2085(4) 0.0306(7) Uani 1 d B . . .
H6 H -0.1544 0.2404 0.2170 0.037 Uiso 1 calc . . R .
B7 B 0.2110(4) 0.08196(14) 0.1896(4) 0.0249(7) Uani 1 d B . . .
B8 B 0.1060(4) 0.11665(14) 0.0060(4) 0.0282(7) Uani 1 d B . . .
H8 H 0.1281 0.1001 -0.1202 0.034 Uiso 1 calc . . R .
B9 B 0.0754(4) 0.19667(14) 0.0483(4) 0.0293(7) Uani 1 d B . . .
H9 H 0.0776 0.2321 -0.0498 0.035 Uiso 1 calc . . R .
B10 B 0.1595(4) 0.21090(14) 0.2573(4) 0.0306(7) Uani 1 d . . . .
H10 H 0.2158 0.2556 0.2966 0.037 Uiso 1 calc B . R .
B11 B 0.2413(4) 0.14080(15) 0.3449(4) 0.0290(7) Uani 1 d B . . .
H11 H 0.3506 0.1404 0.4412 0.035 Uiso 1 calc . . R .
B12 B 0.2659(4) 0.15834(14) 0.1318(4) 0.0274(7) Uani 1 d B . . .
H12 H 0.3924 0.1688 0.0874 0.033 Uiso 1 calc . . R .
O2 O 0.2089(4) -0.03973(13) 0.3067(4) 0.0486(8) Uani 0.78 d B 1 . U
C5 C 0.3313(6) -0.0211(2) 0.2427(6) 0.0301(10) Uani 0.78 d B 1 D U
O2' O 0.3485(17) -0.0027(5) 0.4157(11) 0.059(3) Uani 0.22 d B 2 D U
C5' C 0.395(2) -0.0067(8) 0.278(2) 0.032(4) Uani 0.22 d B 2 . U

loop_
_atom_site_aniso_label
_atom_site_aniso_U_11
_atom_site_aniso_U_22
_atom_site_aniso_U_33
_atom_site_aniso_U_23
_atom_site_aniso_U_13
_atom_site_aniso_U_12
O1 0.0350(11) 0.0281(10) 0.0400(12) 0.0097(9) 0.0116(9) 0.0090(9)
C1 0.0221(14) 0.0283(14) 0.0314(15) 0.0030(12) 0.0016(11) 0.0024(11)
C2 0.0275(14) 0.0264(14) 0.0287(14) -0.0015(11) 0.0009(11) 0.0048(11)
C3 0.049(2) 0.0444(18) 0.0350(17) -0.0095(15) 0.0041(14) 0.0092(15)
C4 0.0247(15) 0.0421(17) 0.0507(19) 0.0068(15) 0.0097(14) 0.0020(13)
C6 0.051(2) 0.0412(18) 0.0455(19) 0.0064(15) 0.0073(16) 0.0209(16)
B3 0.0226(15) 0.0262(15) 0.0292(16) 0.0026(13) 0.0029(12) 0.0058(12)
B4 0.0282(16) 0.0273(16) 0.0291(16) 0.0000(13) 0.0009(13) -0.0007(13)
B5 0.0279(17) 0.0301(16) 0.0332(17) 0.0072(14) -0.0026(14) 0.0017(13)
B6 0.0289(17) 0.0263(16) 0.0358(18) 0.0051(13) -0.0019(14) 0.0023(13)
B7 0.0227(15) 0.0238(15) 0.0281(16) 0.0062(13) 0.0021(12) -0.0004(12)
B8 0.0329(17) 0.0260(15) 0.0254(16) 0.0031(13) 0.0008(13) 0.0001(13)
B9 0.0321(17) 0.0237(15) 0.0325(17) 0.0079(13) 0.0046(14) 0.0017(13)
B10 0.0284(17) 0.0242(15) 0.0389(19) -0.0009(13) 0.0006(14) -0.0022(13)
B11 0.0211(15) 0.0327(17) 0.0326(17) -0.0014(14) -0.0018(13) 0.0024(13)
B12 0.0250(16) 0.0247(15) 0.0330(17) 0.0048(13) 0.0044(13) -0.0008(12)
O2 0.0515(19) 0.0344(15) 0.063(2) 0.0149(14) 0.0237(16) 0.0096(14)
C5 0.029(3) 0.031(2) 0.030(2) 0.0072(18) 0.004(2) 0.006(2)
O2' 0.100(9) 0.046(6) 0.033(5) 0.022(5) 0.026(6) 0.038(6)
C5' 0.020(7) 0.036(7) 0.041(8) 0.014(6) -0.002(6) -0.004(6)

loop_
_atom_type_symbol
_atom_type_description
_atom_type_scat_dispersion_real
_atom_type_scat_dispersion_imag
_atom_type_scat_source
C C 0.0033 0.0016 'International Tables Vol C Tables 4.2.6.8 and 6.1.1.4'
H H 0.0000 0.0000 'International Tables Vol C Tables 4.2.6.8 and 6.1.1.4'
B B 0.0013 0.0007 'International Tables Vol C Tables 4.2.6.8 and 6.1.1.4'
O O 0.0106 0.0060 'International Tables Vol C Tables 4.2.6.8 and 6.1.1.4'

loop_
_geom_angle_atom_site_label_1
_geom_angle_atom_site_label_2
_geom_angle_atom_site_label_3
_geom_angle
C5 O1 B7 124.0(3)
C5' O1 B7 130.1(9)
C5' O1 C5 27.8(7)
C2 C1 B3 61.26(16)
C2 C1 B4 110.8(2)
C2 C1 B5 110.7(2)
C2 C1 B6 61.12(17)
C4 C1 C2 118.6(2)
C4 C1 B3 117.5(2)
C4 C1 B4 120.9(2)
C4 C1 B5 120.6(2)
C4 C1 B6 117.1(2)
B4 C1 B3 62.26(17)
B4 C1 B5 62.81(18)
B4 C1 B6 113.9(2)
B5 C1 B3 114.0(2)
B5 C1 B6 62.08(18)
B6 C1 B3 113.6(2)
C1 C2 B3 61.24(16)
C1 C2 B6 61.23(16)
C1 C2 B10 110.7(2)
C1 C2 B11 110.9(2)
C3 C2 C1 117.6(2)
C3 C2 B3 115.9(2)
C3 C2 B6 118.0(2)
C3 C2 B10 122.1(2)
C3 C2 B11 121.1(2)
B6 C2 B3 113.7(2)
B10 C2 B3 114.3(2)
B10 C2 B6 61.81(18)
B11 C2 B3 62.60(17)
B11 C2 B6 113.5(2)
B11 C2 B10 62.71(18)
C2 C3 H3A 109.5
C2 C3 H3B 109.5
C2 C3 H3C 109.5
H3A C3 H3B 109.5
H3A C3 H3C 109.5
H3B C3 H3C 109.5
C1 C4 H4A 109.5
C1 C4 H4B 109.5
C1 C4 H4C 109.5
H4A C4 H4B 109.5
H4A C4 H4C 109.5
H4B C4 H4C 109.5
H6AA C6 H6AB 109.5
H6AA C6 H6AC 109.5
H6AA C6 H6BD 47.0
H6AA C6 H6BE 129.5
H6AA C6 H6BF 62.7
H6AB C6 H6AC 109.5
H6AB C6 H6BD 80.5
H6AB C6 H6BE 29.0
H6AB C6 H6BF 123.0
H6AC C6 H6BD 156.2
H6AC C6 H6BE 81.9
H6AC C6 H6BF 46.8
H6BD C6 H6BE 109.5
H6BD C6 H6BF 109.5
H6BE C6 H6BF 109.5
C5 C6 H6AA 109.5
C5 C6 H6AB 109.5
C5 C6 H6AC 109.5
C5 C6 H6BD 86.0
C5 C6 H6BE 112.3
C5 C6 H6BF 126.8
C5' C6 H6AA 120.3
C5' C6 H6AB 119.6
C5' C6 H6AC 84.8
C5' C6 H6BD 109.5
C5' C6 H6BE 109.5
C5' C6 H6BF 109.5
C5' C6 C5 24.6(6)
C1 B3 C2 57.50(16)
C1 B3 H3 124.8
C1 B3 B4 58.07(16)
C1 B3 B7 104.8(2)
C1 B3 B11 104.1(2)
C2 B3 H3 124.8
C2 B3 B4 104.5(2)
C2 B3 B7 104.6(2)
C2 B3 B11 57.71(17)
B4 B3 H3 122.1
B4 B3 B7 60.57(17)
B4 B3 B11 108.0(2)
B7 B3 H3 122.6
B7 B3 B11 60.28(17)
B11 B3 H3 122.5
C1 B4 B3 59.67(16)
C1 B4 H4 124.2
C1 B4 B5 58.77(17)
C1 B4 B7 105.4(2)
C1 B4 B8 104.9(2)
B3 B4 H4 121.1
B3 B4 B5 108.6(2)
B3 B4 B7 59.80(17)
B3 B4 B8 108.1(2)
B5 B4 H4 121.6
B5 B4 B7 107.9(2)
B5 B4 B8 59.57(18)
B7 B4 H4 122.3
B8 B4 H4 122.5
B8 B4 B7 60.13(17)
C1 B5 B4 58.42(17)
C1 B5 H5 124.3
C1 B5 B6 59.51(17)
C1 B5 B8 105.2(2)
C1 B5 B9 105.5(2)
B4 B5 H5 121.3
B4 B5 B9 108.8(2)
B6 B5 B4 108.2(2)
B6 B5 H5 121.6
B6 B5 B9 59.32(18)
B8 B5 B4 60.36(18)
B8 B5 H5 122.0
B8 B5 B6 108.0(2)
B8 B5 B9 60.66(18)
B9 B5 H5 122.0
C1 B6 B5 58.41(17)
C1 B6 H6 124.2
C1 B6 B9 105.6(2)
C1 B6 B10 105.3(2)
C2 B6 C1 57.65(16)
C2 B6 B5 105.0(2)
C2 B6 H6 124.3
C2 B6 B9 105.6(2)
C2 B6 B10 58.72(17)
B5 B6 H6 122.0
B9 B6 B5 60.56(18)
B9 B6 H6 122.2
B9 B6 B10 60.51(19)
B10 B6 B5 108.6(2)
B10 B6 H6 121.8
O1 B7 B3 126.1(2)
O1 B7 B4 125.6(2)
O1 B7 B8 119.7(2)
O1 B7 B11 121.5(2)
O1 B7 B12 117.1(2)
B3 B7 B4 59.63(17)
B3 B7 B8 107.6(2)
B3 B7 B11 59.94(17)
B3 B7 B12 107.9(2)
B8 B7 B4 59.67(17)
B11 B7 B4 107.0(2)
B11 B7 B8 107.3(2)
B12 B7 B4 107.4(2)
B12 B7 B8 59.85(17)
B12 B7 B11 59.70(17)
B4 B8 B7 60.20(17)
B4 B8 H8 121.7
B4 B8 B9 108.1(2)
B4 B8 B12 107.8(2)
B5 B8 B4 60.07(18)
B5 B8 B7 108.3(2)
B5 B8 H8 121.7
B5 B8 B9 59.99(18)
B5 B8 B12 107.8(2)
B7 B8 H8 121.5
B7 B8 B9 108.2(2)
B9 B8 H8 121.7
B12 B8 B7 59.94(17)
B12 B8 H8 122.0
B12 B8 B9 59.87(17)
B5 B9 B8 59.34(17)
B5 B9 H9 122.1
B5 B9 B12 107.2(2)
B6 B9 B5 60.12(19)
B6 B9 B8 107.5(2)
B6 B9 H9 121.8
B6 B9 B10 59.99(18)
B6 B9 B12 107.6(2)
B8 B9 H9 122.1
B10 B9 B5 107.8(2)
B10 B9 B8 107.7(2)
B10 B9 H9 121.8
B10 B9 B12 59.81(18)
B12 B9 B8 59.85(17)
B12 B9 H9 122.1
C2 B10 B6 59.47(17)
C2 B10 B9 105.4(2)
C2 B10 H10 124.5
C2 B10 B11 58.17(17)
C2 B10 B12 104.7(2)
B6 B10 B9 59.50(19)
B6 B10 H10 121.6
B6 B10 B11 107.9(2)
B6 B10 B12 107.7(2)
B9 B10 H10 122.0
B11 B10 B9 108.4(2)
B11 B10 H10 121.5
B11 B10 B12 60.15(18)
B12 B10 B9 60.33(18)
B12 B10 H10 122.4
C2 B11 B3 59.69(17)
C2 B11 B7 105.7(2)
C2 B11 B10 59.12(17)
C2 B11 H11 123.9
C2 B11 B12 105.3(2)
B3 B11 B7 59.78(17)
B3 B11 H11 121.1
B7 B11 H11 122.1
B10 B11 B3 109.0(2)
B10 B11 B7 108.5(2)
B10 B11 H11 121.1
B10 B11 B12 59.96(18)
B12 B11 B3 108.1(2)
B12 B11 B7 60.11(17)
B12 B11 H11 122.4
B7 B12 H12 121.2
B8 B12 B7 60.21(17)
B8 B12 B9 60.28(17)
B8 B12 H12 121.7
B9 B12 B7 108.7(2)
B9 B12 H12 121.5
B10 B12 B7 108.5(2)
B10 B12 B8 108.0(2)
B10 B12 B9 59.85(18)
B10 B12 B11 59.89(18)
B10 B12 H12 121.7
B11 B12 B7 60.19(17)
B11 B12 B8 107.9(2)
B11 B12 B9 107.9(2)
B11 B12 H12 121.9
O1 C5 C6 110.6(4)
O2 C5 O1 123.0(4)
O2 C5 C6 126.2(4)
O1 C5' C6 118.6(15)
O2' C5' O1 115.8(16)
O2' C5' C6 125.2(15)

loop_
_geom_bond_atom_site_label_1
_geom_bond_atom_site_label_2
_geom_bond_distance
O1 B7 1.431(3)
O1 C5 1.341(5)
O1 C5' 1.288(18)
C1 C2 1.663(4)
C1 C4 1.507(4)
C1 B3 1.728(4)
C1 B4 1.699(4)
C1 B5 1.706(4)
C1 B6 1.726(4)
C2 C3 1.512(4)
C2 B3 1.729(4)
C2 B6 1.724(4)
C2 B10 1.710(4)
C2 B11 1.693(4)
C3 H3A 0.9600
C3 H3B 0.9600
C3 H3C 0.9600
C4 H4A 0.9600
C4 H4B 0.9600
C4 H4C 0.9600
C6 H6AA 0.9600
C6 H6AB 0.9600
C6 H6AC 0.9600
C6 H6BD 0.9600
C6 H6BE 0.9600
C6 H6BF 0.9600
C6 C5 1.510(5)
C6 C5' 1.44(2)
B3 H3 1.1000
B3 B4 1.772(4)
B3 B7 1.775(4)
B3 B11 1.778(4)
B4 H4 1.1000
B4 B5 1.775(4)
B4 B7 1.789(4)
B4 B8 1.780(4)
B5 H5 1.1000
B5 B6 1.769(5)
B5 B8 1.765(5)
B5 B9 1.777(4)
B6 H6 1.1000
B6 B9 1.755(5)
B6 B10 1.764(5)
B7 B8 1.788(4)
B7 B11 1.784(4)
B7 B12 1.783(4)
B8 H8 1.1000
B8 B9 1.789(4)
B8 B12 1.781(4)
B9 H9 1.1000
B9 B10 1.773(5)
B9 B12 1.782(4)
B10 H10 1.1000
B10 B11 1.771(4)
B10 B12 1.772(5)
B11 H11 1.1000
B11 B12 1.776(4)
B12 H12 1.1000
O2 C5 1.191(6)
O2' C5' 1.19(2)

loop_
_geom_torsion_atom_site_label_1
_geom_torsion_atom_site_label_2
_geom_torsion_atom_site_label_3
_geom_torsion_atom_site_label_4
_geom_torsion
O1 B7 B8 B4 116.3(3)
O1 B7 B8 B5 153.6(2)
O1 B7 B8 B9 -142.9(2)
O1 B7 B8 B12 -106.0(3)
O1 B7 B11 C2 -155.9(2)
O1 B7 B11 B3 -116.3(3)
O1 B7 B11 B10 142.0(2)
O1 B7 B11 B12 105.2(3)
O1 B7 B12 B8 110.2(3)
O1 B7 B12 B9 147.3(2)
O1 B7 B12 B10 -149.1(2)
O1 B7 B12 B11 -112.3(3)
C1 C2 B3 B4 35.65(19)
C1 C2 B3 B7 98.4(2)
C1 C2 B3 B11 138.1(2)
C1 C2 B6 B5 -35.8(2)
C1 C2 B6 B9 -98.8(2)
C1 C2 B6 B10 -138.7(2)
C1 C2 B10 B6 38.2(2)
C1 C2 B10 B9 -1.2(3)
C1 C2 B10 B11 -103.6(2)
C1 C2 B10 B12 -63.9(3)
C1 C2 B11 B3 -38.9(2)
C1 C2 B11 B7 0.8(3)
C1 C2 B11 B10 103.2(2)
C1 C2 B11 B12 63.4(3)
C1 B3 B4 B5 33.9(2)
C1 B3 B4 B7 134.2(2)
C1 B3 B4 B8 97.0(2)
C1 B3 B7 O1 -153.1(3)
C1 B3 B7 B4 -39.01(19)
C1 B3 B7 B8 -2.1(3)
C1 B3 B7 B11 98.0(2)
C1 B3 B7 B12 61.0(3)
C1 B3 B11 C2 35.53(19)
C1 B3 B11 B7 -99.2(2)
C1 B3 B11 B10 1.6(3)
C1 B3 B11 B12 -62.0(3)
C1 B4 B5 B6 34.0(2)
C1 B4 B5 B8 134.8(2)
C1 B4 B5 B9 96.9(2)
C1 B4 B7 O1 154.8(2)
C1 B4 B7 B3 39.95(19)
C1 B4 B7 B8 -98.6(2)
C1 B4 B7 B11 1.8(3)
C1 B4 B7 B12 -61.0(3)
C1 B4 B8 B5 -38.9(2)
C1 B4 B8 B7 99.5(2)
C1 B4 B8 B9 -1.5(3)
C1 B4 B8 B12 61.7(3)
C1 B5 B6 C2 35.45(19)
C1 B5 B6 B9 135.1(2)
C1 B5 B6 B10 96.9(2)
C1 B5 B8 B4 38.8(2)
C1 B5 B8 B7 1.4(3)
C1 B5 B8 B9 -99.4(2)
C1 B5 B8 B12 -62.0(3)
C1 B5 B9 B6 -39.1(2)
C1 B5 B9 B8 99.0(2)
C1 B5 B9 B10 -1.3(3)
C1 B5 B9 B12 61.7(3)
C1 B6 B9 B5 38.59(19)
C1 B6 B9 B8 1.6(3)
C1 B6 B9 B10 -99.1(2)
C1 B6 B9 B12 -61.5(3)
C1 B6 B10 C2 -35.3(2)
C1 B6 B10 B9 99.5(2)
C1 B6 B10 B11 -1.8(3)
C1 B6 B10 B12 61.7(3)
C2 C1 B3 B4 -138.3(2)
C2 C1 B3 B7 -98.1(2)
C2 C1 B3 B11 -35.63(19)
C2 C1 B4 B3 38.6(2)
C2 C1 B4 B5 -103.2(2)
C2 C1 B4 B7 -1.4(3)
C2 C1 B4 B8 -63.9(3)
C2 C1 B5 B4 103.5(2)
C2 C1 B5 B6 -38.4(2)
C2 C1 B5 B8 63.8(3)
C2 C1 B5 B9 0.6(3)
C2 C1 B6 B5 138.4(2)
C2 C1 B6 B9 98.8(2)
C2 C1 B6 B10 35.8(2)
C2 B3 B4 C1 -35.39(19)
C2 B3 B4 B5 -1.5(3)
C2 B3 B4 B7 98.8(2)
C2 B3 B4 B8 61.6(3)
C2 B3 B7 O1 147.3(3)
C2 B3 B7 B4 -98.6(2)
C2 B3 B7 B8 -61.8(2)
C2 B3 B7 B11 38.36(19)
C2 B3 B7 B12 1.4(3)
C2 B3 B11 B7 -134.7(2)
C2 B3 B11 B10 -33.9(2)
C2 B3 B11 B12 -97.5(2)
C2 B6 B9 B5 98.7(2)
C2 B6 B9 B8 61.6(3)
C2 B6 B9 B10 -39.0(2)
C2 B6 B9 B12 -1.5(3)
C2 B6 B10 B9 134.8(2)
C2 B6 B10 B11 33.5(2)
C2 B6 B10 B12 97.0(2)
C2 B10 B11 B3 34.2(2)
C2 B10 B11 B7 97.7(2)
C2 B10 B11 B12 134.5(2)
C2 B10 B12 B7 -1.9(3)
C2 B10 B12 B8 61.9(3)
C2 B10 B12 B9 99.5(2)
C2 B10 B12 B11 -38.77(19)
C2 B11 B12 B7 -99.6(2)
C2 B11 B12 B8 -61.5(3)
C2 B11 B12 B9 2.2(3)
C2 B11 B12 B10 39.4(2)
C3 C2 B3 C1 108.7(3)
C3 C2 B3 B4 144.4(2)
C3 C2 B3 B7 -152.9(2)
C3 C2 B3 B11 -113.2(3)
C3 C2 B6 C1 -107.9(3)
C3 C2 B6 B5 -143.6(3)
C3 C2 B6 B9 153.3(3)
C3 C2 B6 B10 113.4(3)
C3 C2 B10 B6 -107.0(3)
C3 C2 B10 B9 -146.3(3)
C3 C2 B10 B11 111.2(3)
C3 C2 B10 B12 151.0(3)
C3 C2 B11 B3 105.2(3)
C3 C2 B11 B7 144.8(3)
C3 C2 B11 B10 -112.8(3)
C3 C2 B11 B12 -152.6(3)
C4 C1 C2 C3 1.6(4)
C4 C1 C2 B3 107.6(3)
C4 C1 C2 B6 -106.9(3)
C4 C1 C2 B10 -145.3(2)
C4 C1 C2 B11 147.0(2)
C4 C1 B3 C2 -109.3(3)
C4 C1 B3 B4 112.4(3)
C4 C1 B3 B7 152.6(2)
C4 C1 B3 B11 -144.9(2)
C4 C1 B4 B3 -107.1(3)
C4 C1 B4 B5 111.1(3)
C4 C1 B4 B7 -147.1(2)
C4 C1 B4 B8 150.4(2)
C4 C1 B5 B4 -111.6(3)
C4 C1 B5 B6 106.5(3)
C4 C1 B5 B8 -151.3(2)
C4 C1 B5 B9 145.5(3)
C4 C1 B6 C2 109.4(3)
C4 C1 B6 B5 -112.1(3)
C4 C1 B6 B9 -151.7(2)
C4 C1 B6 B10 145.2(3)
B3 C1 C2 C3 -106.0(3)
B3 C1 C2 B6 145.6(2)
B3 C1 C2 B10 107.1(2)
B3 C1 C2 B11 39.5(2)
B3 C1 B4 B5 -141.8(2)
B3 C1 B4 B7 -40.01(19)
B3 C1 B4 B8 -102.5(2)
B3 C1 B5 B4 36.8(2)
B3 C1 B5 B6 -105.1(2)
B3 C1 B5 B8 -3.0(3)
B3 C1 B5 B9 -66.1(3)
B3 C1 B6 C2 -32.8(2)
B3 C1 B6 B5 105.7(2)
B3 C1 B6 B9 66.0(3)
B3 C1 B6 B10 3.0(3)
B3 C2 B6 C1 32.8(2)
B3 C2 B6 B5 -3.0(3)
B3 C2 B6 B9 -66.0(3)
B3 C2 B6 B10 -105.9(2)
B3 C2 B10 B6 105.0(2)
B3 C2 B10 B9 65.6(3)
B3 C2 B10 B11 -36.8(2)
B3 C2 B10 B12 2.9(3)
B3 C2 B11 B7 39.6(2)
B3 C2 B11 B10 142.0(2)
B3 C2 B11 B12 102.3(2)
B3 B4 B5 C1 -34.2(2)
B3 B4 B5 B6 -0.2(3)
B3 B4 B5 B8 100.5(2)
B3 B4 B5 B9 62.7(3)
B3 B4 B7 O1 114.9(3)
B3 B4 B7 B8 -138.5(2)
B3 B4 B7 B11 -38.1(2)
B3 B4 B7 B12 -100.9(2)
B3 B4 B8 B5 -101.3(2)
B3 B4 B8 B7 37.0(2)
B3 B4 B8 B9 -64.0(3)
B3 B4 B8 B12 -0.7(3)
B3 B7 B8 B4 -36.9(2)
B3 B7 B8 B5 0.5(3)
B3 B7 B8 B9 64.0(3)
B3 B7 B8 B12 100.8(2)
B3 B7 B11 C2 -39.6(2)
B3 B7 B11 B10 -101.7(2)
B3 B7 B11 B12 -138.5(2)
B3 B7 B12 B8 -100.4(2)
B3 B7 B12 B9 -63.2(3)
B3 B7 B12 B10 0.3(3)
B3 B7 B12 B11 37.1(2)
B3 B11 B12 B7 -37.0(2)
B3 B11 B12 B8 1.0(3)
B3 B11 B12 B9 64.7(3)
B3 B11 B12 B10 101.9(2)
B4 C1 C2 C3 -145.0(2)
B4 C1 C2 B3 -39.0(2)
B4 C1 C2 B6 106.5(2)
B4 C1 C2 B10 68.1(3)
B4 C1 C2 B11 0.4(3)
B4 C1 B3 C2 138.3(2)
B4 C1 B3 B7 40.2(2)
B4 C1 B3 B11 102.7(2)
B4 C1 B5 B6 -141.9(2)
B4 C1 B5 B8 -39.7(2)
B4 C1 B5 B9 -102.9(2)
B4 C1 B6 C2 -101.6(2)
B4 C1 B6 B5 36.9(2)
B4 C1 B6 B9 -2.7(3)
B4 C1 B6 B10 -65.8(3)
B4 B3 B7 O1 -114.0(3)
B4 B3 B7 B8 36.9(2)
B4 B3 B7 B11 137.0(2)
B4 B3 B7 B12 100.0(2)
B4 B3 B11 C2 96.1(2)
B4 B3 B11 B7 -38.7(2)
B4 B3 B11 B10 62.1(3)
B4 B3 B11 B12 -1.5(3)
B4 B5 B6 C1 -33.6(2)
B4 B5 B6 C2 1.9(3)
B4 B5 B6 B9 101.5(2)
B4 B5 B6 B10 63.4(3)
B4 B5 B8 B7 -37.4(2)
B4 B5 B8 B9 -138.2(2)
B4 B5 B8 B12 -100.8(2)
B4 B5 B9 B6 -100.4(2)
B4 B5 B9 B8 37.7(2)
B4 B5 B9 B10 -62.7(3)
B4 B5 B9 B12 0.4(3)
B4 B7 B8 B5 37.3(2)
B4 B7 B8 B9 100.9(2)
B4 B7 B8 B12 137.7(2)
B4 B7 B11 C2 -1.6(3)
B4 B7 B11 B3 38.0(2)
B4 B7 B11 B10 -63.7(3)
B4 B7 B11 B12 -100.5(2)
B4 B7 B12 B8 -37.5(2)
B4 B7 B12 B9 -0.4(3)
B4 B7 B12 B10 63.2(3)
B4 B7 B12 B11 100.0(2)
B4 B8 B9 B5 -37.4(2)
B4 B8 B9 B6 0.0(3)
B4 B8 B9 B10 63.2(3)
B4 B8 B9 B12 100.6(2)
B4 B8 B12 B7 37.9(2)
B4 B8 B12 B9 -101.0(2)
B4 B8 B12 B10 -63.5(3)
B4 B8 B12 B11 -0.2(3)
B5 C1 C2 C3 147.3(2)
B5 C1 C2 B3 -106.8(2)
B5 C1 C2 B6 38.8(2)
B5 C1 C2 B10 0.3(3)
B5 C1 C2 B11 -67.3(3)
B5 C1 B3 C2 101.3(2)
B5 C1 B3 B4 -37.0(2)
B5 C1 B3 B7 3.3(3)
B5 C1 B3 B11 65.7(3)
B5 C1 B4 B3 141.8(2)
B5 C1 B4 B7 101.8(2)
B5 C1 B4 B8 39.3(2)
B5 C1 B6 C2 -138.4(2)
B5 C1 B6 B9 -39.6(2)
B5 C1 B6 B10 -102.7(2)
B5 B4 B7 O1 -143.6(3)
B5 B4 B7 B3 101.5(2)
B5 B4 B7 B8 -37.0(2)
B5 B4 B7 B11 63.4(3)
B5 B4 B7 B12 0.6(3)
B5 B4 B8 B7 138.4(2)
B5 B4 B8 B9 37.4(2)
B5 B4 B8 B12 100.6(2)
B5 B6 B9 B8 -37.0(2)
B5 B6 B9 B10 -137.7(2)
B5 B6 B9 B12 -100.1(2)
B5 B6 B10 C2 -96.6(2)
B5 B6 B10 B9 38.2(2)
B5 B6 B10 B11 -63.1(3)
B5 B6 B10 B12 0.4(3)
B5 B8 B9 B6 37.4(2)
B5 B8 B9 B10 100.6(2)
B5 B8 B9 B12 138.0(2)
B5 B8 B12 B7 101.3(2)
B5 B8 B12 B9 -37.5(2)
B5 B8 B12 B10 -0.1(3)
B5 B8 B12 B11 63.2(3)
B5 B9 B10 C2 1.5(3)
B5 B9 B10 B6 -37.8(2)
B5 B9 B10 B11 62.5(3)
B5 B9 B10 B12 100.0(2)
B5 B9 B12 B7 0.0(3)
B5 B9 B12 B8 37.1(2)
B5 B9 B12 B10 -101.0(2)
B5 B9 B12 B11 -63.8(3)
B6 C1 C2 C3 108.5(3)
B6 C1 C2 B3 -145.6(2)
B6 C1 C2 B10 -38.4(2)
B6 C1 C2 B11 -106.1(2)
B6 C1 B3 C2 32.7(2)
B6 C1 B3 B4 -105.6(2)
B6 C1 B3 B7 -65.4(3)
B6 C1 B3 B11 -2.9(3)
B6 C1 B4 B3 105.2(2)
B6 C1 B4 B5 -36.6(2)
B6 C1 B4 B7 65.2(3)
B6 C1 B4 B8 2.7(3)
B6 C1 B5 B4 141.9(2)
B6 C1 B5 B8 102.2(2)
B6 C1 B5 B9 39.0(2)
B6 C2 B3 C1 -32.8(2)
B6 C2 B3 B4 2.9(3)
B6 C2 B3 B7 65.7(3)
B6 C2 B3 B11 105.3(2)
B6 C2 B10 B9 -39.4(2)
B6 C2 B10 B11 -141.8(2)
B6 C2 B10 B12 -102.1(2)
B6 C2 B11 B3 -105.6(2)
B6 C2 B11 B7 -65.9(3)
B6 C2 B11 B10 36.5(2)
B6 C2 B11 B12 -3.3(3)
B6 B5 B8 B4 101.1(2)
B6 B5 B8 B7 63.7(3)
B6 B5 B8 B9 -37.1(2)
B6 B5 B8 B12 0.4(3)
B6 B5 B9 B8 138.1(2)
B6 B5 B9 B10 37.8(2)
B6 B5 B9 B12 100.8(2)
B6 B9 B10 C2 39.3(2)
B6 B9 B10 B11 100.3(2)
B6 B9 B10 B12 137.8(2)
B6 B9 B12 B7 63.3(3)
B6 B9 B12 B8 100.4(2)
B6 B9 B12 B10 -37.6(2)
B6 B9 B12 B11 -0.4(3)
B6 B10 B11 C2 -34.0(2)
B6 B10 B11 B3 0.1(3)
B6 B10 B11 B7 63.6(3)
B6 B10 B11 B12 100.5(2)
B6 B10 B12 B7 -64.0(3)
B6 B10 B12 B8 -0.2(3)
B6 B10 B12 B9 37.4(2)
B6 B10 B12 B11 -100.9(2)
B7 O1 C5 C6 -173.6(3)
B7 O1 C5 O2 9.8(6)
B7 O1 C5' C6 166.2(6)
B7 O1 C5' O2' -8(2)
B7 B3 B4 C1 -134.2(2)
B7 B3 B4 B5 -100.3(2)
B7 B3 B4 B8 -37.2(2)
B7 B3 B11 C2 134.7(2)
B7 B3 B11 B10 100.8(2)
B7 B3 B11 B12 37.2(2)
B7 B4 B5 C1 -97.5(2)
B7 B4 B5 B6 -63.5(3)
B7 B4 B5 B8 37.2(2)
B7 B4 B5 B9 -0.6(3)
B7 B4 B8 B5 -138.4(2)
B7 B4 B8 B9 -101.0(2)
B7 B4 B8 B12 -37.7(2)
B7 B8 B9 B5 -101.1(2)
B7 B8 B9 B6 -63.7(3)
B7 B8 B9 B10 -0.5(3)
B7 B8 B9 B12 36.9(2)
B7 B8 B12 B9 -138.8(2)
B7 B8 B12 B10 -101.4(2)
B7 B8 B12 B11 -38.1(2)
B7 B11 B12 B8 38.1(2)
B7 B11 B12 B9 101.8(2)
B7 B11 B12 B10 139.0(2)
B8 B4 B5 C1 -134.8(2)
B8 B4 B5 B6 -100.8(2)
B8 B4 B5 B9 -37.8(2)
B8 B4 B7 O1 -106.6(3)
B8 B4 B7 B3 138.5(2)
B8 B4 B7 B11 100.4(2)
B8 B4 B7 B12 37.6(2)
B8 B5 B6 C1 -97.4(2)
B8 B5 B6 C2 -62.0(3)
B8 B5 B6 B9 37.7(2)
B8 B5 B6 B10 -0.5(3)
B8 B5 B9 B6 -138.1(2)
B8 B5 B9 B10 -100.4(2)
B8 B5 B9 B12 -37.3(2)
B8 B7 B11 C2 61.2(3)
B8 B7 B11 B3 100.7(2)
B8 B7 B11 B10 -0.9(3)
B8 B7 B11 B12 -37.8(2)
B8 B7 B12 B9 37.1(2)
B8 B7 B12 B10 100.7(2)
B8 B7 B12 B11 137.5(2)
B8 B9 B10 C2 -61.1(3)
B8 B9 B10 B6 -100.5(2)
B8 B9 B10 B11 -0.1(3)
B8 B9 B10 B12 37.3(2)
B8 B9 B12 B7 -37.1(2)
B8 B9 B12 B10 -138.1(2)
B8 B9 B12 B11 -100.9(2)
B9 B5 B6 C1 -135.1(2)
B9 B5 B6 C2 -99.7(2)
B9 B5 B6 B10 -38.2(2)
B9 B5 B8 B4 138.2(2)
B9 B5 B8 B7 100.8(2)
B9 B5 B8 B12 37.5(2)
B9 B6 B10 C2 -134.8(2)
B9 B6 B10 B11 -101.3(2)
B9 B6 B10 B12 -37.8(2)
B9 B8 B12 B7 138.8(2)
B9 B8 B12 B10 37.4(2)
B9 B8 B12 B11 100.7(2)
B9 B10 B11 C2 -97.0(2)
B9 B10 B11 B3 -62.8(3)
B9 B10 B11 B7 0.7(3)
B9 B10 B11 B12 37.5(2)
B9 B10 B12 B7 -101.4(2)
B9 B10 B12 B8 -37.6(2)
B9 B10 B12 B11 -138.3(2)
B10 C2 B3 C1 -101.2(2)
B10 C2 B3 B4 -65.6(3)
B10 C2 B3 B7 -2.8(3)
B10 C2 B3 B11 36.9(2)
B10 C2 B6 C1 138.7(2)
B10 C2 B6 B5 102.9(2)
B10 C2 B6 B9 39.9(2)
B10 C2 B11 B3 -142.0(2)
B10 C2 B11 B7 -102.4(2)
B10 C2 B11 B12 -39.8(2)
B10 B6 B9 B5 137.7(2)
B10 B6 B9 B8 100.7(2)
B10 B6 B9 B12 37.5(2)
B10 B9 B12 B7 100.9(2)
B10 B9 B12 B8 138.1(2)
B10 B9 B12 B11 37.2(2)
B10 B11 B12 B7 -139.0(2)
B10 B11 B12 B8 -100.9(2)
B10 B11 B12 B9 -37.2(2)
B11 C2 B3 C1 -138.1(2)
B11 C2 B3 B4 -102.4(2)
B11 C2 B3 B7 -39.6(2)
B11 C2 B6 C1 101.9(2)
B11 C2 B6 B5 66.1(3)
B11 C2 B6 B9 3.1(3)
B11 C2 B6 B10 -36.8(2)
B11 C2 B10 B6 141.8(2)
B11 C2 B10 B9 102.4(2)
B11 C2 B10 B12 39.7(2)
B11 B3 B4 C1 -95.7(2)
B11 B3 B4 B5 -61.8(3)
B11 B3 B4 B7 38.5(2)
B11 B3 B4 B8 1.3(3)
B11 B3 B7 O1 108.9(3)
B11 B3 B7 B4 -137.0(2)
B11 B3 B7 B8 -100.1(2)
B11 B3 B7 B12 -37.0(2)
B11 B7 B8 B4 -100.0(2)
B11 B7 B8 B5 -62.7(3)
B11 B7 B8 B9 0.9(3)
B11 B7 B8 B12 37.7(2)
B11 B7 B12 B8 -137.5(2)
B11 B7 B12 B9 -100.3(2)
B11 B7 B12 B10 -36.8(2)
B11 B10 B12 B7 36.9(2)
B11 B10 B12 B8 100.7(2)
B11 B10 B12 B9 138.3(2)
B12 B7 B8 B4 -137.7(2)
B12 B7 B8 B5 -100.4(2)
B12 B7 B8 B9 -36.8(2)
B12 B7 B11 C2 98.9(2)
B12 B7 B11 B3 138.5(2)
B12 B7 B11 B10 36.8(2)
B12 B8 B9 B5 -138.0(2)
B12 B8 B9 B6 -100.6(2)
B12 B8 B9 B10 -37.3(2)
B12 B9 B10 C2 -98.4(2)
B12 B9 B10 B6 -137.8(2)
B12 B9 B10 B11 -37.5(2)
B12 B10 B11 C2 -134.5(2)
B12 B10 B11 B3 -100.4(2)
B12 B10 B11 B7 -36.9(2)
C5 O1 B7 B3 22.4(5)
C5 O1 B7 B4 -53.3(4)
C5 O1 B7 B8 -125.4(3)
C5 O1 B7 B11 96.1(4)
C5 O1 B7 B12 165.6(3)
C5 O1 C5' C6 78(2)
C5 O1 C5' O2' -96(2)
C5 C6 C5' O1 -76(2)
C5 C6 C5' O2' 97(3)
C5' O1 B7 B3 -11.8(11)
C5' O1 B7 B4 -87.5(10)
C5' O1 B7 B8 -159.6(10)
C5' O1 B7 B11 61.9(10)
C5' O1 B7 B12 131.4(10)
C5' O1 C5 C6 -61(2)
C5' O1 C5 O2 123(2)
C5' C6 C5 O1 61(2)
C5' C6 C5 O2 -123(2)
